data_4134177
loop_
_publ_author_name
'Patel, Harshal D.'
'Tran, Thanh-Huyen'
'Sumby, Christopher J.'
'Pa\<steka, Luk\'a\<s F'
'Fallon, Thomas'

_publ_section_title
;
 Boronate Ester Bullvalenes.
;
_journal_issue 8
_journal_name_full 'Journal of the American Chemical Society'
_journal_page_first 3680
_journal_page_last 3685
_journal_paper_doi 10.1021/jacs.9b12930
_journal_volume 142
_journal_year 2020
_chemical_formula_moiety 'C23 H17 F3'
_chemical_formula_sum 'C23 H17 F3'
_chemical_formula_weight 350.36
_space_group_crystal_system monoclinic
_space_group_IT_number 14
_space_group_name_Hall '-P 2ybc'
_space_group_name_H-M_alt 'P 1 21/c 1'
_atom_sites_solution_hydrogens geom
_atom_sites_solution_primary direct
_audit_creation_date 2019-08-21
_audit_creation_method
;
Olex2 1.2
(compiled 2018.05.29 svn.r3508 for OlexSys, GUI svn.r5506)
;
_cell_angle_alpha 90
_cell_angle_beta 92.458(18)
_cell_angle_gamma 90
_cell_formula_units_Z 4
_cell_length_a 11.540(3)
_cell_length_b 23.458(5)
_cell_length_c 6.0948(11)
_cell_measurement_reflns_used 1405
_cell_measurement_temperature 150.00(14)
_cell_measurement_theta_max 22.4710
_cell_measurement_theta_min 3.7670
_cell_volume 1648.4(6)
_computing_cell_refinement 'CrysAlisPro 1.171.38.46 (Rigaku OD, 2015)'
_computing_data_collection 'CrysAlisPro 1.171.38.46 (Rigaku OD, 2015)'
_computing_data_reduction 'CrysAlisPro 1.171.38.46 (Rigaku OD, 2015)'
_computing_molecular_graphics 'Olex2 (Dolomanov et al., 2009)'
_computing_publication_material 'Olex2 (Dolomanov et al., 2009)'
_computing_structure_refinement 'ShelXL (Sheldrick, 2015)'
_computing_structure_solution 'ShelXS (Sheldrick, 2008)'
_diffrn_ambient_environment N~2~
_diffrn_ambient_temperature 150.00(14)
_diffrn_detector 'CCD plate'
_diffrn_detector_area_resol_mean 16.1695
_diffrn_detector_type Eos
_diffrn_measured_fraction_theta_full 0.975
_diffrn_measured_fraction_theta_max 0.867
_diffrn_measurement_details
;
List of Runs (angles in degrees, time in seconds):

  # Type    Start    End  Width  t~exp~   \w     \q     \k     \f   Frames
--------------------------------------------------------------------------
  1  \w    -25.00  25.00   1.00   60.00    --  -17.14 -99.00-180.00   50
  2  \w    -25.00  25.00   1.00   60.00    --  -17.14 -99.00  30.00   50
  3  \w    -43.00  55.00   1.00   60.00    --  -17.14  37.00  30.00   98
  4  \w    -25.00  25.00   1.00   60.00    --  -17.14 -99.00-120.00   50
  5  \w     32.00  93.00   1.00   60.00    --   16.60-178.00 -60.00   61
  6  \w    -52.00  -9.00   1.00   60.00    --   16.60 -57.00 -90.00   43
  7  \w    -86.00   4.00   1.00   60.00    --  -17.14 -57.00   0.00   90
  8  \w    -39.00  52.00   1.00   60.00    --  -17.14  57.00 120.00   91
;
_diffrn_measurement_device 'four-circle diffractometer'
_diffrn_measurement_device_type 'Xcalibur, Eos'
_diffrn_measurement_method '\w scans'
_diffrn_orient_matrix_type 'CrysAlisPro convention (1999,Acta A55,543-557)'
_diffrn_orient_matrix_UB_11 -0.0593670000
_diffrn_orient_matrix_UB_12 -0.0047640000
_diffrn_orient_matrix_UB_13 -0.0298269000
_diffrn_orient_matrix_UB_21 0.0163260000
_diffrn_orient_matrix_UB_22 -0.0194817000
_diffrn_orient_matrix_UB_23 -0.0819322000
_diffrn_orient_matrix_UB_31 -0.0015803000
_diffrn_orient_matrix_UB_32 -0.0226126000
_diffrn_orient_matrix_UB_33 0.0771468000
_diffrn_radiation_monochromator graphite
_diffrn_radiation_probe x-ray
_diffrn_radiation_type MoK\a
_diffrn_radiation_wavelength 0.71073
_diffrn_reflns_av_R_equivalents 0.1505
_diffrn_reflns_av_unetI/netI 0.1624
_diffrn_reflns_Laue_measured_fraction_full 0.975
_diffrn_reflns_Laue_measured_fraction_max 0.867
_diffrn_reflns_limit_h_max 14
_diffrn_reflns_limit_h_min -14
_diffrn_reflns_limit_k_max 30
_diffrn_reflns_limit_k_min -29
_diffrn_reflns_limit_l_max 8
_diffrn_reflns_limit_l_min -8
_diffrn_reflns_number 16411
_diffrn_reflns_point_group_measured_fraction_full 0.975
_diffrn_reflns_point_group_measured_fraction_max 0.867
_diffrn_reflns_theta_full 27.000
_diffrn_reflns_theta_max 28.674
_diffrn_reflns_theta_min 3.457
_diffrn_source 'fine-focus sealed X-ray tube'
_diffrn_source_type 'Enhance (Mo) X-ray Source'
_exptl_absorpt_coefficient_mu 0.104
_exptl_absorpt_correction_T_max 1.00000
_exptl_absorpt_correction_T_min 0.22903
_exptl_absorpt_correction_type multi-scan
_exptl_absorpt_process_details
;
CrysAlisPro 1.171.38.46 (Rigaku Oxford Diffraction, 2015)
Empirical absorption correction using spherical harmonics,
 implemented in SCALE3 ABSPACK scaling algorithm.
;
_exptl_crystal_colour colourless
_exptl_crystal_density_diffrn 1.412
_exptl_crystal_description rod
_exptl_crystal_F_000 728
_exptl_crystal_size_max 0.26
_exptl_crystal_size_mid 0.13
_exptl_crystal_size_min 0.04
_refine_diff_density_max 0.504
_refine_diff_density_min -0.394
_refine_diff_density_rms 0.102
_refine_ls_extinction_method none
_refine_ls_goodness_of_fit_ref 1.027
_refine_ls_hydrogen_treatment constr
_refine_ls_matrix_type full
_refine_ls_number_parameters 258
_refine_ls_number_reflns 3687
_refine_ls_number_restraints 2
_refine_ls_restrained_S_all 1.027
_refine_ls_R_factor_all 0.2016
_refine_ls_R_factor_gt 0.1052
_refine_ls_shift/su_max 0.002
_refine_ls_shift/su_mean 0.000
_refine_ls_structure_factor_coef Fsqd
_refine_ls_weighting_details 'w=1/[\s^2^(Fo^2^)+(0.1445P)^2^] where P=(Fo^2^+2Fc^2^)/3'
_refine_ls_weighting_scheme calc
_refine_ls_wR_factor_gt 0.2526
_refine_ls_wR_factor_ref 0.3094
_reflns_Friedel_coverage 0.000
_reflns_number_gt 1751
_reflns_number_total 3687
_reflns_threshold_expression 'I > 2\s(I)'
_cod_data_source_file ja9b12930_si_002.cif
_cod_data_source_block HP352
_cod_depositor_comments 'Adding full bibliography for 4134168--4134181.cif.'
_cod_database_code 4134177
_shelxl_version_number 2014/6
_chemical_oxdiff_formula C23H17F3
_chemical_oxdiff_usercomment 'colourless plate 0.26 x 0.13 x 0.04'
_shelx_space_group_comment
;
The symmetry employed for this shelxl refinement is uniquely defined
by the following loop, which should always be used as a source of
symmetry information in preference to the above space-group names.
They are only intended as comments.
;
_shelx_estimated_absorpt_t_max 0.996
_shelx_estimated_absorpt_t_min 0.973
_reflns_odcompleteness_completeness 99.78
_reflns_odcompleteness_iscentric 1
_reflns_odcompleteness_theta 25.30
_olex2_refinement_description
;
1. Fixed Uiso
 At 1.2 times of:
  All C(H) groups
2. Restrained distances
 C17-F20
 1.32 with sigma of 0.02
 C17-F23
 1.32 with sigma of 0.02
3. Uiso/Uaniso restraints and constraints
: with sigma of 0.1 and sigma for terminal atoms of 0.2
4. Others
 Sof(F21)=Sof(F22)=Sof(F23)=1-FVAR(1)
 Sof(F18)=Sof(F19)=Sof(F20)=FVAR(1)
5.a Ternary CH refined with riding coordinates:
 C1(H1), C4(H4), C5(H5), C10(H10)
5.b Aromatic/amide H refined with riding coordinates:
 C3(H3), C7(H7), C8(H8), C9(H9), C12(H12), C13(H13), C15(H15), C16(H16),
 C32(H32), C33(H33), C34(H34), C35(H35), C36(H36)
;
_olex2_submission_special_instructions 'No special instructions were received'
_oxdiff_exptl_absorpt_empirical_details
;
Empirical correction (ABSPACK) includes:
- Absorption correction using spherical harmonics
- Frame scaling
;
_oxdiff_exptl_absorpt_empirical_full_max 2.393
_oxdiff_exptl_absorpt_empirical_full_min 0.562

loop_
_space_group_symop_operation_xyz
'x, y, z'
'-x, y+1/2, -z+1/2'
'-x, -y, -z'
'x, -y-1/2, z-1/2'

loop_
_atom_site_label
_atom_site_type_symbol
_atom_site_fract_x
_atom_site_fract_y
_atom_site_fract_z
_atom_site_U_iso_or_equiv
_atom_site_adp_type
_atom_site_occupancy
_atom_site_site_symmetry_order
_atom_site_calc_flag
_atom_site_refinement_flags_posn
_atom_site_refinement_flags_adp
_atom_site_refinement_flags_occupancy
_atom_site_disorder_assembly
_atom_site_disorder_group
C1 C 0.4153(4) 0.39641(17) 0.5142(6) 0.0269(10) Uani 1 1 d . . . . .
H1 H 0.3424 0.4195 0.5120 0.032 Uiso 1 1 calc R . . . .
C2 C 0.3906(4) 0.34196(17) 0.3866(6) 0.0251(10) Uani 1 1 d . . . . .
C3 C 0.4733(4) 0.30248(17) 0.3635(6) 0.0270(10) Uani 1 1 d . . . . .
H3 H 0.4511 0.2693 0.2830 0.032 Uiso 1 1 calc R . . . .
C4 C 0.5953(4) 0.30485(17) 0.4493(6) 0.0269(10) Uani 1 1 d . . . . .
H4 H 0.6423 0.2707 0.4111 0.032 Uiso 1 1 calc R . . . .
C5 C 0.6648(4) 0.36031(17) 0.4631(7) 0.0281(10) Uani 1 1 d . . . . .
H5 H 0.7486 0.3550 0.4323 0.034 Uiso 1 1 calc R . . . .
C6 C 0.6181(4) 0.41515(17) 0.3844(7) 0.0270(10) Uani 1 1 d . . . . .
C7 C 0.5068(4) 0.43075(18) 0.4036(6) 0.0271(10) Uani 1 1 d . . . . .
H7 H 0.4838 0.4664 0.3421 0.033 Uiso 1 1 calc R . . . .
C8 C 0.4500(4) 0.38379(18) 0.7500(7) 0.0313(11) Uani 1 1 d . . . . .
H8 H 0.4006 0.3971 0.8596 0.038 Uiso 1 1 calc R . . . .
C9 C 0.5443(4) 0.35549(19) 0.8157(7) 0.0354(12) Uani 1 1 d . . . . .
H9 H 0.5572 0.3505 0.9695 0.043 Uiso 1 1 calc R . . . .
C10 C 0.6302(4) 0.33128(18) 0.6744(7) 0.0300(11) Uani 1 1 d . . . . .
H10 H 0.6953 0.3111 0.7553 0.036 Uiso 1 1 calc R . . . .
C11 C 0.2723(4) 0.33408(16) 0.2863(7) 0.0245(10) Uani 1 1 d . . . . .
C12 C 0.2547(4) 0.30718(18) 0.0816(7) 0.0286(10) Uani 1 1 d . . . . .
H12 H 0.3196 0.2924 0.0095 0.034 Uiso 1 1 calc R . . . .
C13 C 0.1455(4) 0.30174(18) -0.0171(7) 0.0307(11) Uani 1 1 d . . . . .
H13 H 0.1360 0.2829 -0.1546 0.037 Uiso 1 1 calc R . . . .
C14 C 0.0494(4) 0.32358(17) 0.0827(7) 0.0280(10) Uani 1 1 d . . . . .
C15 C 0.0644(4) 0.34898(19) 0.2891(7) 0.0310(11) Uani 1 1 d . . . . .
H15 H -0.0011 0.3625 0.3629 0.037 Uiso 1 1 calc R . . . .
C16 C 0.1738(4) 0.35451(17) 0.3861(7) 0.0306(11) Uani 1 1 d . . . . .
H16 H 0.1825 0.3728 0.5250 0.037 Uiso 1 1 calc R . . . .
C17 C -0.0657(4) 0.3208(2) -0.0352(9) 0.0438(13) Uani 1 1 d D . . . .
F18 F -0.0912(5) 0.2704(3) -0.1164(15) 0.088(4) Uani 0.80(2) 1 d . . P A 1
F19 F -0.1529(4) 0.3316(4) 0.0904(8) 0.070(3) Uani 0.80(2) 1 d . . P A 1
F20 F -0.0723(5) 0.3574(4) -0.2012(12) 0.098(4) Uani 0.80(2) 1 d D . P A 1
F21 F -0.0681(17) 0.3065(17) -0.233(3) 0.073(12) Uani 0.20(2) 1 d . . P A 2
F22 F -0.122(3) 0.3689(16) -0.033(8) 0.14(3) Uani 0.20(2) 1 d . . P A 2
F23 F -0.119(7) 0.283(3) 0.089(11) 0.35(5) Uiso 0.20(2) 1 d D U P A 2
C31 C 0.6998(4) 0.45344(18) 0.2729(7) 0.0283(10) Uani 1 1 d . . . . .
C32 C 0.8086(4) 0.4664(2) 0.3696(7) 0.0375(12) Uani 1 1 d . . . . .
H32 H 0.8312 0.4496 0.5067 0.045 Uiso 1 1 calc R . . . .
C33 C 0.8836(4) 0.5029(2) 0.2708(8) 0.0470(13) Uani 1 1 d . . . . .
H33 H 0.9562 0.5120 0.3417 0.056 Uiso 1 1 calc R . . . .
C34 C 0.8534(4) 0.5263(2) 0.0678(8) 0.0420(13) Uani 1 1 d . . . . .
H34 H 0.9056 0.5510 -0.0022 0.050 Uiso 1 1 calc R . . . .
C35 C 0.7464(4) 0.5136(2) -0.0326(7) 0.0404(13) Uani 1 1 d . . . . .
H35 H 0.7250 0.5296 -0.1716 0.048 Uiso 1 1 calc R . . . .
C36 C 0.6713(4) 0.47765(18) 0.0694(7) 0.0325(11) Uani 1 1 d . . . . .
H36 H 0.5983 0.4692 -0.0010 0.039 Uiso 1 1 calc R . . . .

loop_
_atom_site_aniso_label
_atom_site_aniso_U_11
_atom_site_aniso_U_22
_atom_site_aniso_U_33
_atom_site_aniso_U_23
_atom_site_aniso_U_13
_atom_site_aniso_U_12
C1 0.021(2) 0.035(2) 0.024(2) -0.0038(18) 0.0033(19) -0.0021(19)
C2 0.018(2) 0.037(2) 0.021(2) 0.0017(17) 0.0020(18) -0.0045(18)
C3 0.023(3) 0.030(2) 0.028(2) 0.0013(18) 0.0018(19) -0.0002(19)
C4 0.022(2) 0.029(2) 0.030(2) 0.0036(18) 0.0007(19) 0.0020(18)
C5 0.020(2) 0.038(2) 0.026(2) 0.0025(18) 0.0031(19) 0.0010(19)
C6 0.020(2) 0.034(2) 0.027(2) -0.0056(18) 0.0023(19) -0.0031(19)
C7 0.024(3) 0.032(2) 0.025(2) 0.0022(17) 0.000(2) -0.0028(18)
C8 0.030(3) 0.041(3) 0.024(2) -0.0073(19) 0.010(2) -0.008(2)
C9 0.043(3) 0.043(3) 0.021(2) 0.0016(19) 0.004(2) -0.012(2)
C10 0.026(3) 0.036(2) 0.027(2) 0.0072(18) -0.006(2) -0.0017(19)
C11 0.018(2) 0.029(2) 0.026(2) 0.0032(17) 0.0044(18) -0.0012(18)
C12 0.021(2) 0.039(2) 0.026(2) -0.0028(18) 0.005(2) -0.0027(19)
C13 0.025(3) 0.040(3) 0.027(2) -0.0053(19) -0.001(2) -0.002(2)
C14 0.021(2) 0.036(2) 0.026(2) -0.0006(18) -0.004(2) -0.0021(19)
C15 0.018(2) 0.047(3) 0.028(2) 0.001(2) 0.003(2) -0.0001(19)
C16 0.028(3) 0.038(2) 0.026(2) -0.0066(19) 0.003(2) -0.001(2)
C17 0.022(3) 0.070(4) 0.039(3) -0.002(3) 0.003(2) 0.001(3)
F18 0.034(3) 0.094(5) 0.132(8) -0.062(4) -0.037(4) 0.004(3)
F19 0.013(2) 0.158(7) 0.039(3) -0.018(3) 0.0007(19) 0.013(3)
F20 0.041(3) 0.161(10) 0.090(6) 0.074(6) -0.022(3) -0.015(4)
F21 0.026(11) 0.15(4) 0.041(12) -0.019(17) -0.003(9) 0.002(16)
F22 0.10(3) 0.14(3) 0.17(5) -0.12(3) -0.08(3) 0.09(3)
C31 0.020(2) 0.036(2) 0.029(2) -0.0005(19) -0.0026(19) 0.0018(19)
C32 0.025(3) 0.049(3) 0.038(3) 0.009(2) -0.003(2) -0.007(2)
C33 0.027(3) 0.071(4) 0.043(3) 0.008(3) -0.001(2) -0.015(3)
C34 0.031(3) 0.047(3) 0.049(3) 0.013(2) 0.007(2) -0.007(2)
C35 0.041(3) 0.050(3) 0.030(3) 0.010(2) -0.001(2) -0.004(2)
C36 0.025(3) 0.041(3) 0.031(3) 0.003(2) -0.002(2) -0.003(2)

loop_
_atom_type_symbol
_atom_type_description
_atom_type_scat_dispersion_real
_atom_type_scat_dispersion_imag
_atom_type_scat_source
C C 0.0033 0.0016 'International Tables Vol C Tables 4.2.6.8 and 6.1.1.4'
H H 0.0000 0.0000 'International Tables Vol C Tables 4.2.6.8 and 6.1.1.4'
F F 0.0171 0.0103 'International Tables Vol C Tables 4.2.6.8 and 6.1.1.4'

loop_
_geom_angle_atom_site_label_1
_geom_angle_atom_site_label_2
_geom_angle_atom_site_label_3
_geom_angle
_geom_angle_site_symmetry_1
_geom_angle_site_symmetry_3
_geom_angle_publ_flag
C7 C1 C2 109.9(3) . . ?
C8 C1 C2 111.1(3) . . ?
C8 C1 C7 111.7(4) . . ?
C3 C2 C1 121.1(4) . . ?
C3 C2 C11 121.1(4) . . ?
C11 C2 C1 117.8(4) . . ?
C2 C3 C4 127.3(4) . . ?
C3 C4 C5 122.7(4) . . ?
C3 C4 C10 122.5(4) . . ?
C5 C4 C10 59.5(3) . . ?
C6 C5 C4 122.9(4) . . ?
C6 C5 C10 124.1(4) . . ?
C10 C5 C4 60.7(3) . . ?
C5 C6 C31 116.6(4) . . ?
C7 C6 C5 123.3(4) . . ?
C7 C6 C31 120.1(4) . . ?
C6 C7 C1 125.6(4) . . ?
C9 C8 C1 124.8(4) . . ?
C8 C9 C10 126.1(4) . . ?
C5 C10 C4 59.8(3) . . ?
C9 C10 C4 121.6(4) . . ?
C9 C10 C5 122.3(4) . . ?
C12 C11 C2 121.2(4) . . ?
C16 C11 C2 122.0(4) . . ?
C16 C11 C12 116.8(4) . . ?
C13 C12 C11 121.6(4) . . ?
C12 C13 C14 120.5(4) . . ?
C13 C14 C15 118.9(4) . . ?
C13 C14 C17 119.2(4) . . ?
C15 C14 C17 121.9(4) . . ?
C16 C15 C14 120.2(4) . . ?
C15 C16 C11 121.9(4) . . ?
F18 C17 C14 113.8(5) . . ?
F18 C17 F20 106.9(7) . . ?
F19 C17 C14 113.7(5) . . ?
F19 C17 F18 103.2(7) . . ?
F19 C17 F20 107.4(6) . . ?
F20 C17 C14 111.2(5) . . ?
F21 C17 C14 117.4(10) . . ?
F21 C17 F22 105(2) . . ?
F21 C17 F23 112(3) . . ?
F22 C17 C14 113.0(13) . . ?
F23 C17 C14 100(4) . . ?
F23 C17 F22 109(4) . . ?
C32 C31 C6 120.9(4) . . ?
C36 C31 C6 121.6(4) . . ?
C36 C31 C32 117.4(4) . . ?
C33 C32 C31 121.5(4) . . ?
C32 C33 C34 119.9(5) . . ?
C35 C34 C33 119.6(4) . . ?
C36 C35 C34 119.9(4) . . ?
C35 C36 C31 121.6(4) . . ?

loop_
_geom_bond_atom_site_label_1
_geom_bond_atom_site_label_2
_geom_bond_distance
_geom_bond_site_symmetry_2
_geom_bond_publ_flag
C1 C2 1.516(5) . ?
C1 C7 1.510(6) . ?
C1 C8 1.504(6) . ?
C2 C3 1.342(6) . ?
C2 C11 1.483(6) . ?
C3 C4 1.482(6) . ?
C4 C5 1.529(6) . ?
C4 C10 1.544(6) . ?
C5 C6 1.467(6) . ?
C5 C10 1.526(6) . ?
C6 C7 1.345(6) . ?
C6 C31 1.487(6) . ?
C8 C9 1.322(6) . ?
C9 C10 1.456(6) . ?
C11 C12 1.405(6) . ?
C11 C16 1.397(6) . ?
C12 C13 1.379(6) . ?
C13 C14 1.385(6) . ?
C14 C15 1.396(6) . ?
C14 C17 1.485(6) . ?
C15 C16 1.377(6) . ?
C17 F18 1.311(7) . ?
C17 F19 1.315(7) . ?
C17 F20 1.326(7) . ?
C17 F21 1.250(19) . ?
C17 F22 1.30(2) . ?
C17 F23 1.34(2) . ?
C31 C32 1.398(6) . ?
C31 C36 1.390(5) . ?
C32 C33 1.375(6) . ?
C33 C34 1.385(6) . ?
C34 C35 1.387(6) . ?
C35 C36 1.376(6) . ?

loop_
_geom_torsion_atom_site_label_1
_geom_torsion_atom_site_label_2
_geom_torsion_atom_site_label_3
_geom_torsion_atom_site_label_4
_geom_torsion
_geom_torsion_site_symmetry_1
_geom_torsion_site_symmetry_2
_geom_torsion_site_symmetry_3
_geom_torsion_site_symmetry_4
_geom_torsion_publ_flag
C1 C2 C3 C4 -0.8(6) . . . . ?
C1 C2 C11 C12 143.6(4) . . . . ?
C1 C2 C11 C16 -34.3(5) . . . . ?
C1 C8 C9 C10 -0.5(7) . . . . ?
C2 C1 C7 C6 -65.9(5) . . . . ?
C2 C1 C8 C9 63.8(5) . . . . ?
C2 C3 C4 C5 -35.3(6) . . . . ?
C2 C3 C4 C10 36.9(6) . . . . ?
C2 C11 C12 C13 -177.3(4) . . . . ?
C2 C11 C16 C15 177.6(4) . . . . ?
C3 C2 C11 C12 -35.7(6) . . . . ?
C3 C2 C11 C16 146.4(4) . . . . ?
C3 C4 C5 C6 -2.5(6) . . . . ?
C3 C4 C5 C10 111.2(5) . . . . ?
C3 C4 C10 C5 -111.6(4) . . . . ?
C3 C4 C10 C9 0.0(6) . . . . ?
C4 C5 C6 C7 36.7(6) . . . . ?
C4 C5 C6 C31 -141.4(4) . . . . ?
C4 C5 C10 C9 -110.4(5) . . . . ?
C5 C4 C10 C9 111.6(4) . . . . ?
C5 C6 C7 C1 2.6(7) . . . . ?
C5 C6 C31 C32 -50.5(6) . . . . ?
C5 C6 C31 C36 129.5(4) . . . . ?
C6 C5 C10 C4 111.8(5) . . . . ?
C6 C5 C10 C9 1.4(7) . . . . ?
C6 C31 C32 C33 -178.3(4) . . . . ?
C6 C31 C36 C35 179.3(4) . . . . ?
C7 C1 C2 C3 62.8(5) . . . . ?
C7 C1 C2 C11 -116.6(4) . . . . ?
C7 C1 C8 C9 -59.3(6) . . . . ?
C7 C6 C31 C32 131.4(5) . . . . ?
C7 C6 C31 C36 -48.7(6) . . . . ?
C8 C1 C2 C3 -61.3(5) . . . . ?
C8 C1 C2 C11 119.3(4) . . . . ?
C8 C1 C7 C6 57.9(5) . . . . ?
C8 C9 C10 C4 -36.1(7) . . . . ?
C8 C9 C10 C5 35.9(7) . . . . ?
C10 C4 C5 C6 -113.8(5) . . . . ?
C10 C5 C6 C7 -37.9(6) . . . . ?
C10 C5 C6 C31 144.0(4) . . . . ?
C11 C2 C3 C4 178.6(4) . . . . ?
C11 C12 C13 C14 0.9(7) . . . . ?
C12 C11 C16 C15 -0.3(6) . . . . ?
C12 C13 C14 C15 -2.7(6) . . . . ?
C12 C13 C14 C17 175.5(4) . . . . ?
C13 C14 C15 C16 3.1(6) . . . . ?
C13 C14 C17 F18 48.9(8) . . . . ?
C13 C14 C17 F19 166.6(6) . . . . ?
C13 C14 C17 F20 -72.0(8) . . . . ?
C13 C14 C17 F21 -10(2) . . . . ?
C13 C14 C17 F22 -133(3) . . . . ?
C13 C14 C17 F23 111(4) . . . . ?
C14 C15 C16 C11 -1.6(7) . . . . ?
C15 C14 C17 F18 -133.0(7) . . . . ?
C15 C14 C17 F19 -15.2(8) . . . . ?
C15 C14 C17 F20 106.2(8) . . . . ?
C15 C14 C17 F21 168(2) . . . . ?
C15 C14 C17 F22 46(3) . . . . ?
C15 C14 C17 F23 -71(4) . . . . ?
C16 C11 C12 C13 0.7(6) . . . . ?
C17 C14 C15 C16 -175.1(4) . . . . ?
C31 C6 C7 C1 -179.4(4) . . . . ?
C31 C32 C33 C34 -1.9(8) . . . . ?
C32 C31 C36 C35 -0.8(7) . . . . ?
C32 C33 C34 C35 1.1(8) . . . . ?
C33 C34 C35 C36 -0.2(8) . . . . ?
C34 C35 C36 C31 0.1(7) . . . . ?
C36 C31 C32 C33 1.7(7) . . . . ?
